data_7058254
loop_
_publ_author_name
'Capozzi, Maria Annunziata M.'
'Alvarez-Larena, Angel'
'Piniella, Joan Francesc'
'Cardellicchio, Cosimo'

_publ_section_title
;
 Supramolecular synthons in fluorinated benzyl nitrophenyl sulfides
;
_journal_issue 15
_journal_name_full 'New Journal of Chemistry'
_journal_page_first 5940
_journal_paper_doi 10.1039/C8NJ05350B
_journal_volume 43
_journal_year 2019
_chemical_formula_moiety 'C13 H6 F5 N O2 S'
_chemical_formula_sum 'C13 H6 F5 N O2 S'
_chemical_formula_weight 335.25
_chemical_name_systematic
;
4-nitrophenyl 2,3,4,5,6-pentafluorobenzyl sulfide
;
_space_group_crystal_system orthorhombic
_space_group_IT_number 19
_space_group_name_Hall 'P 2ac 2ab'
_space_group_name_H-M_alt 'P 21 21 21'
_symmetry_space_group_name_Hall 'P 2ac 2ab'
_symmetry_space_group_name_H-M 'P 21 21 21'
_atom_sites_solution_hydrogens geom
_atom_sites_solution_primary direct
_atom_sites_solution_secondary direct
_audit_creation_method SHELXL-2016/6
_audit_update_record
;
2017-10-30 deposited with the CCDC.    2019-03-18 downloaded from the CCDC.
;
_cell_angle_alpha 90
_cell_angle_beta 90
_cell_angle_gamma 90
_cell_formula_units_Z 4
_cell_length_a 5.5057(3)
_cell_length_b 14.4111(9)
_cell_length_c 16.1789(10)
_cell_measurement_reflns_used 4078
_cell_measurement_temperature 296(2)
_cell_measurement_theta_max 23.13
_cell_measurement_theta_min 2.52
_cell_volume 1283.69(13)
_computing_cell_refinement 'SAINT 5.0 (Bruker)'
_computing_data_collection 'SMART 5.6 (Bruker)'
_computing_data_reduction 'SAINT 5.0 (Bruker)'
_computing_structure_refinement 'SHELXL-2016/6 (Sheldrick, 2016)'
_computing_structure_solution 'SHELXTL-NT 6.1 (Bruker)'
_diffrn_ambient_temperature 296(2)
_diffrn_detector_area_resol_mean 8.13
_diffrn_measured_fraction_theta_full 1.000
_diffrn_measured_fraction_theta_max 0.949
_diffrn_measurement_device_type 'Bruker SMART-APEX diffractometer'
_diffrn_measurement_method '\f and \w scans'
_diffrn_radiation_type MoK\a
_diffrn_radiation_wavelength 0.71073
_diffrn_reflns_av_R_equivalents 0.0227
_diffrn_reflns_av_unetI/netI 0.0231
_diffrn_reflns_Laue_measured_fraction_full 1.000
_diffrn_reflns_Laue_measured_fraction_max 0.949
_diffrn_reflns_limit_h_max 7
_diffrn_reflns_limit_h_min -7
_diffrn_reflns_limit_k_max 18
_diffrn_reflns_limit_k_min -18
_diffrn_reflns_limit_l_max 21
_diffrn_reflns_limit_l_min -21
_diffrn_reflns_number 10280
_diffrn_reflns_point_group_measured_fraction_full 1.000
_diffrn_reflns_point_group_measured_fraction_max 0.950
_diffrn_reflns_theta_full 25.000
_diffrn_reflns_theta_max 28.787
_diffrn_reflns_theta_min 1.892
_diffrn_source 'sealed X-ray tube'
_exptl_absorpt_coefficient_mu 0.320
_exptl_absorpt_correction_T_max 1
_exptl_absorpt_correction_T_min 0.912
_exptl_absorpt_correction_type multi-scan
_exptl_absorpt_process_details 'SADABS, 2.05'
_exptl_crystal_colour colourless
_exptl_crystal_density_diffrn 1.735
_exptl_crystal_description prism
_exptl_crystal_F_000 672
_exptl_crystal_size_max 0.560
_exptl_crystal_size_mid 0.150
_exptl_crystal_size_min 0.100
_refine_diff_density_max 0.180
_refine_diff_density_min -0.167
_refine_diff_density_rms 0.033
_refine_ls_abs_structure_details
;
 Refined as an inversion twin.
;
_refine_ls_abs_structure_Flack 0.42(11)
_refine_ls_extinction_method none
_refine_ls_goodness_of_fit_ref 1.013
_refine_ls_hydrogen_treatment constr
_refine_ls_matrix_type full
_refine_ls_number_parameters 200
_refine_ls_number_reflns 3114
_refine_ls_number_restraints 0
_refine_ls_restrained_S_all 1.013
_refine_ls_R_factor_all 0.0437
_refine_ls_R_factor_gt 0.0334
_refine_ls_shift/su_max 0.000
_refine_ls_shift/su_mean 0.000
_refine_ls_structure_factor_coef Fsqd
_refine_ls_weighting_details 'w=1/[\s^2^(Fo^2^)+(0.0443P)^2^+0.1152P] where P=(Fo^2^+2Fc^2^)/3'
_refine_ls_weighting_scheme calc
_refine_ls_wR_factor_gt 0.0785
_refine_ls_wR_factor_ref 0.0833
_reflns_Friedel_coverage 0.718
_reflns_Friedel_fraction_full 1.000
_reflns_Friedel_fraction_max 0.952
_reflns_number_gt 2615
_reflns_number_total 3114
_reflns_threshold_expression 'I > 2\s(I)'
_cod_data_source_file c8nj05350b2.cif
_cod_data_source_block compound2
_cod_depositor_comments 'Adding full bibliography for 7058253--7058254.cif.'
_cod_database_code 7058254
_shelx_shelxl_version_number 2016/6
_shelx_space_group_comment
;
The symmetry employed for this shelxl refinement is uniquely defined
by the following loop, which should always be used as a source of
symmetry information in preference to the above space-group names.
They are only intended as comments.
;
_shelx_estimated_absorpt_t_min 0.841
_shelx_estimated_absorpt_t_max 0.969

loop_
_space_group_symop_operation_xyz
'x, y, z'
'-x+1/2, -y, z+1/2'
'-x, y+1/2, -z+1/2'
'x+1/2, -y+1/2, -z'

loop_
_atom_site_label
_atom_site_type_symbol
_atom_site_fract_x
_atom_site_fract_y
_atom_site_fract_z
_atom_site_U_iso_or_equiv
_atom_site_adp_type
_atom_site_occupancy
_atom_site_site_symmetry_order
_atom_site_calc_flag
_atom_site_refinement_flags_posn
_atom_site_refinement_flags_adp
C1 C -0.0940(5) 0.73177(16) 0.29836(14) 0.0428(5) Uani 1 1 d . .
C2 C 0.0935(5) 0.79569(16) 0.29502(15) 0.0439(5) Uani 1 1 d . .
C3 C 0.1186(5) 0.86605(16) 0.35149(16) 0.0473(6) Uani 1 1 d . .
C4 C -0.0479(5) 0.87515(18) 0.41431(17) 0.0499(6) Uani 1 1 d . .
C5 C -0.2375(5) 0.81454(18) 0.41936(17) 0.0498(6) Uani 1 1 d . .
C6 C -0.2593(5) 0.74398(17) 0.36195(16) 0.0461(6) Uani 1 1 d . .
C7 C -0.1193(5) 0.65607(17) 0.23492(16) 0.0523(6) Uani 1 1 d . .
H7A H -0.139636 0.684674 0.181096 0.063 Uiso 1 1 calc R U
H7B H -0.266263 0.621451 0.246788 0.063 Uiso 1 1 calc R U
S1 S 0.13175(15) 0.57500(4) 0.22905(4) 0.05509(19) Uani 1 1 d . .
C8 C 0.1144(5) 0.50622(16) 0.31859(14) 0.0438(5) Uani 1 1 d . .
C9 C -0.0670(5) 0.50977(18) 0.37771(17) 0.0515(6) Uani 1 1 d . .
H9 H -0.198362 0.549566 0.370639 0.062 Uiso 1 1 calc R U
C10 C -0.0535(5) 0.45443(19) 0.44707(17) 0.0521(6) Uani 1 1 d . .
H10 H -0.175142 0.456953 0.486890 0.063 Uiso 1 1 calc R U
C11 C 0.1392(5) 0.39593(16) 0.45701(14) 0.0456(6) Uani 1 1 d . .
C12 C 0.3188(5) 0.38880(18) 0.39826(17) 0.0522(6) Uani 1 1 d . .
H12 H 0.446852 0.347442 0.405182 0.063 Uiso 1 1 calc R U
C13 C 0.3053(5) 0.44393(18) 0.32919(17) 0.0519(6) Uani 1 1 d . .
H13 H 0.425304 0.439614 0.288921 0.062 Uiso 1 1 calc R U
F2 F 0.2567(3) 0.79065(11) 0.23376(10) 0.0630(4) Uani 1 1 d . .
F3 F 0.3058(3) 0.92580(11) 0.34596(11) 0.0657(5) Uani 1 1 d . .
F4 F -0.0247(4) 0.94330(13) 0.46943(11) 0.0744(5) Uani 1 1 d . .
F5 F -0.4020(4) 0.82262(13) 0.47980(12) 0.0742(5) Uani 1 1 d . .
F6 F -0.4506(3) 0.68668(11) 0.36999(12) 0.0637(5) Uani 1 1 d . .
N1 N 0.1592(5) 0.34263(16) 0.53368(13) 0.0575(6) Uani 1 1 d . .
O1 O 0.3433(6) 0.29871(18) 0.54630(14) 0.0893(8) Uani 1 1 d . .
O2 O -0.0108(5) 0.34538(18) 0.58207(13) 0.0780(7) Uani 1 1 d . .

loop_
_atom_site_aniso_label
_atom_site_aniso_U_11
_atom_site_aniso_U_22
_atom_site_aniso_U_33
_atom_site_aniso_U_23
_atom_site_aniso_U_13
_atom_site_aniso_U_12
C1 0.0476(14) 0.0395(11) 0.0414(11) 0.0064(9) -0.0101(10) 0.0018(10)
C2 0.0455(14) 0.0436(12) 0.0426(11) 0.0047(9) 0.0017(10) 0.0044(11)
C3 0.0446(14) 0.0385(12) 0.0587(14) 0.0034(10) -0.0030(12) -0.0017(11)
C4 0.0544(15) 0.0433(13) 0.0519(14) -0.0046(11) -0.0020(12) 0.0041(12)
C5 0.0474(14) 0.0500(14) 0.0519(14) 0.0043(11) 0.0073(12) 0.0079(12)
C6 0.0384(13) 0.0447(13) 0.0554(14) 0.0115(11) -0.0050(11) 0.0015(11)
C7 0.0613(16) 0.0502(13) 0.0454(13) 0.0010(11) -0.0104(14) -0.0049(13)
S1 0.0739(5) 0.0460(3) 0.0454(3) -0.0029(3) 0.0088(3) -0.0023(3)
C8 0.0493(14) 0.0392(11) 0.0427(12) -0.0073(9) 0.0013(11) -0.0071(11)
C9 0.0453(15) 0.0468(13) 0.0623(16) 0.0019(12) 0.0058(12) 0.0041(11)
C10 0.0510(15) 0.0529(14) 0.0525(14) -0.0021(11) 0.0133(12) 0.0019(12)
C11 0.0522(14) 0.0414(12) 0.0432(12) -0.0055(9) -0.0011(12) -0.0032(11)
C12 0.0465(15) 0.0528(14) 0.0575(15) -0.0050(12) 0.0004(12) 0.0084(12)
C13 0.0507(15) 0.0535(14) 0.0516(14) -0.0075(11) 0.0118(12) 0.0027(12)
F2 0.0712(10) 0.0583(9) 0.0595(9) -0.0007(7) 0.0206(9) -0.0081(8)
F3 0.0558(9) 0.0540(9) 0.0872(12) -0.0066(9) 0.0053(9) -0.0146(8)
F4 0.0811(12) 0.0656(10) 0.0766(11) -0.0279(9) 0.0056(10) -0.0051(10)
F5 0.0714(11) 0.0756(11) 0.0756(11) -0.0054(9) 0.0294(10) 0.0024(9)
F6 0.0464(9) 0.0584(9) 0.0863(12) 0.0054(8) 0.0023(8) -0.0092(7)
N1 0.0757(16) 0.0534(13) 0.0434(12) -0.0076(9) -0.0020(13) 0.0040(13)
O1 0.1064(19) 0.1006(18) 0.0608(13) 0.0071(12) -0.0076(13) 0.0433(18)
O2 0.0947(18) 0.0884(15) 0.0508(11) 0.0058(11) 0.0143(13) 0.0020(14)

loop_
_atom_type_symbol
_atom_type_description
_atom_type_scat_dispersion_real
_atom_type_scat_dispersion_imag
_atom_type_scat_source
C C 0.0033 0.0016 'International Tables Vol C Tables 4.2.6.8 and 6.1.1.4'
H H 0.0000 0.0000 'International Tables Vol C Tables 4.2.6.8 and 6.1.1.4'
N N 0.0061 0.0033 'International Tables Vol C Tables 4.2.6.8 and 6.1.1.4'
O O 0.0106 0.0060 'International Tables Vol C Tables 4.2.6.8 and 6.1.1.4'
F F 0.0171 0.0103 'International Tables Vol C Tables 4.2.6.8 and 6.1.1.4'
S S 0.1246 0.1234 'International Tables Vol C Tables 4.2.6.8 and 6.1.1.4'

loop_
_geom_angle_atom_site_label_1
_geom_angle_atom_site_label_2
_geom_angle_atom_site_label_3
_geom_angle
C6 C1 C2 115.7(2)
C6 C1 C7 122.6(2)
C2 C1 C7 121.6(2)
F2 C2 C3 117.7(2)
F2 C2 C1 119.5(2)
C3 C2 C1 122.7(2)
F3 C3 C2 120.4(2)
F3 C3 C4 119.9(2)
C2 C3 C4 119.7(2)
F4 C4 C5 120.3(2)
F4 C4 C3 120.1(3)
C5 C4 C3 119.6(2)
F5 C5 C4 120.4(2)
F5 C5 C6 119.7(2)
C4 C5 C6 119.8(2)
F6 C6 C5 117.0(2)
F6 C6 C1 120.6(2)
C5 C6 C1 122.4(2)
C1 C7 S1 115.65(18)
C8 S1 C7 106.19(13)
C9 C8 C13 118.9(2)
C9 C8 S1 126.0(2)
C13 C8 S1 115.08(19)
C10 C9 C8 120.1(2)
C11 C10 C9 119.7(2)
C10 C11 C12 121.6(2)
C10 C11 N1 118.9(2)
C12 C11 N1 119.5(2)
C13 C12 C11 118.7(2)
C12 C13 C8 120.9(2)
O1 N1 O2 123.3(2)
O1 N1 C11 118.7(3)
O2 N1 C11 118.0(3)

loop_
_geom_bond_atom_site_label_1
_geom_bond_atom_site_label_2
_geom_bond_distance
C1 C6 1.385(4)
C1 C2 1.385(3)
C1 C7 1.504(3)
C2 F2 1.340(3)
C2 C3 1.372(3)
C3 F3 1.346(3)
C3 C4 1.375(4)
C4 F4 1.333(3)
C4 C5 1.363(4)
C5 F5 1.338(3)
C5 C6 1.382(4)
C6 F6 1.345(3)
C7 S1 1.812(3)
S1 C8 1.758(2)
C8 C9 1.384(3)
C8 C13 1.393(4)
C9 C10 1.379(4)
C10 C11 1.365(4)
C11 C12 1.375(4)
C11 N1 1.463(3)
C12 C13 1.373(4)
N1 O1 1.212(4)
N1 O2 1.221(3)
